data_7706881
loop_
_publ_author_name
'P\'erez-Bitri\'an, Alberto'
'Baya, Miguel'
'Casas, Jos\'e M'
'Mart\'in, Antonio'
'Menj\'on, Babil'

_publ_section_title
;
 Hydrogen bonding to metals as a probe for an inverted ligand field.
;
_journal_issue 16
_journal_name_full 'Dalton transactions (Cambridge, England : 2003)'
_journal_page_first 5465
_journal_page_last 5472
_journal_paper_doi 10.1039/d1dt00597a
_journal_volume 50
_journal_year 2021
_chemical_formula_moiety 'C13 H9 F9 N O Pt, C16 H36 N'
_chemical_formula_sum 'C29 H45 F9 N2 O Pt'
_chemical_formula_weight 803.76
_space_group_crystal_system monoclinic
_space_group_IT_number 4
_space_group_name_Hall 'P 2yb'
_space_group_name_H-M_alt 'P 1 21 1'
_atom_sites_solution_hydrogens mixed
_audit_creation_method SHELXL-2013
_audit_update_record
;
2020-10-22 deposited with the CCDC.	2021-03-15 downloaded from the CCDC.
;
_cell_angle_alpha 90
_cell_angle_beta 103.5321(19)
_cell_angle_gamma 90
_cell_formula_units_Z 2
_cell_length_a 8.06366(15)
_cell_length_b 16.5756(3)
_cell_length_c 12.1507(2)
_cell_measurement_reflns_used 10826
_cell_measurement_temperature 100(2)
_cell_measurement_theta_max 29.2660
_cell_measurement_theta_min 4.5240
_cell_volume 1578.98(5)
_computing_cell_refinement
;
CrysAlisPro, Agilent Technologies,
Version 1.171.37.35 (release 13-08-2014 CrysAlis171 .NET)
(compiled Aug 13 2014,18:06:01)
;
_computing_data_collection
;
CrysAlisPro, Agilent Technologies,
Version 1.171.37.35 (release 13-08-2014 CrysAlis171 .NET)
(compiled Aug 13 2014,18:06:01)
;
_computing_data_reduction
;
CrysAlisPro, Agilent Technologies,
Version 1.171.37.35 (release 13-08-2014 CrysAlis171 .NET)
(compiled Aug 13 2014,18:06:01)
;
_computing_structure_refinement 'SHELXL-2013 (Sheldrick, 2013)'
_computing_structure_solution shelxs
_diffrn_ambient_temperature 100(2)
_diffrn_detector_area_resol_mean 16.0655
_diffrn_measured_fraction_theta_full 0.993
_diffrn_measured_fraction_theta_max 0.891
_diffrn_measurement_details
;
#__ type_ start__ end____ width___ exp.time_
  1 omega  -45.00   53.00   1.0000   10.0000
omega____ theta____ kappa____ phi______ frames
    -      -15.9305   77.0000  -60.0000 98

#__ type_ start__ end____ width___ exp.time_
  2 omega  -11.00   87.00   1.0000   10.0000
omega____ theta____ kappa____ phi______ frames
    -       18.1180   77.0000   60.0000 98

#__ type_ start__ end____ width___ exp.time_
  3 omega  -11.00   87.00   1.0000   10.0000
omega____ theta____ kappa____ phi______ frames
    -       18.1180   77.0000 -180.0000 98

#__ type_ start__ end____ width___ exp.time_
  4 omega  -11.00   87.00   1.0000   10.0000
omega____ theta____ kappa____ phi______ frames
    -       18.1180   77.0000 -150.0000 98

#__ type_ start__ end____ width___ exp.time_
  5 omega  -90.00  -44.00   1.0000   10.0000
omega____ theta____ kappa____ phi______ frames
    -      -15.9305 -179.0000  -60.0000 46

#__ type_ start__ end____ width___ exp.time_
  6 omega  -34.00   52.00   1.0000   10.0000
omega____ theta____ kappa____ phi______ frames
    -      -15.9305   57.0000  150.0000 86

;
_diffrn_measurement_device_type 'Xcalibur, Sapphire3'
_diffrn_measurement_method '\w scans'
_diffrn_orient_matrix_UB_11 0.0166409000
_diffrn_orient_matrix_UB_12 0.0117367000
_diffrn_orient_matrix_UB_13 -0.0525383000
_diffrn_orient_matrix_UB_21 -0.0070520000
_diffrn_orient_matrix_UB_22 -0.0408365000
_diffrn_orient_matrix_UB_23 -0.0181057000
_diffrn_orient_matrix_UB_31 -0.0886456000
_diffrn_orient_matrix_UB_32 0.0054360000
_diffrn_orient_matrix_UB_33 -0.0227532000
_diffrn_radiation_type MoK\a
_diffrn_radiation_wavelength 0.71073
_diffrn_reflns_av_R_equivalents 0.0374
_diffrn_reflns_av_unetI/netI 0.0486
_diffrn_reflns_Laue_measured_fraction_full 0.993
_diffrn_reflns_Laue_measured_fraction_max 0.891
_diffrn_reflns_limit_h_max 10
_diffrn_reflns_limit_h_min -10
_diffrn_reflns_limit_k_max 22
_diffrn_reflns_limit_k_min -21
_diffrn_reflns_limit_l_max 16
_diffrn_reflns_limit_l_min -16
_diffrn_reflns_number 17746
_diffrn_reflns_point_group_measured_fraction_full 0.985
_diffrn_reflns_point_group_measured_fraction_max 0.835
_diffrn_reflns_theta_full 25.000
_diffrn_reflns_theta_max 29.337
_diffrn_reflns_theta_min 4.529
_diffrn_source 'Enhance (Mo) X-ray Source'
_exptl_absorpt_coefficient_mu 4.522
_exptl_absorpt_correction_T_max 1.00000
_exptl_absorpt_correction_T_min 0.51304
_exptl_absorpt_correction_type multi-scan
_exptl_absorpt_process_details
;
CrysAlisPro, Agilent Technologies,
Version 1.171.37.35 (release 13-08-2014 CrysAlis171 .NET)
(compiled Aug 13 2014,18:06:01)
Empirical absorption correction using spherical harmonics,
 implemented in SCALE3 ABSPACK scaling algorithm.
Empirical absorption correction using spherical harmonics,
 implemented in SCALE3 ABSPACK scaling algorithm.
;
_exptl_crystal_colour 'translucent colourless'
_exptl_crystal_density_diffrn 1.691
_exptl_crystal_description block
_exptl_crystal_F_000 800
_exptl_crystal_size_max 0.3900
_exptl_crystal_size_mid 0.3100
_exptl_crystal_size_min 0.1900
_refine_diff_density_max 2.471
_refine_diff_density_min -1.207
_refine_diff_density_rms 0.122
_refine_ls_abs_structure_details
;
 Flack x determined using 2924 quotients [(I+)-(I-)]/[(I+)+(I-)]
 (Parsons and Flack (2004), Acta Cryst. A60, s61).
;
_refine_ls_abs_structure_Flack -0.020(5)
_refine_ls_extinction_method none
_refine_ls_goodness_of_fit_ref 1.025
_refine_ls_hydrogen_treatment mixed
_refine_ls_matrix_type full
_refine_ls_number_parameters 384
_refine_ls_number_reflns 7229
_refine_ls_number_restraints 1
_refine_ls_restrained_S_all 1.025
_refine_ls_R_factor_all 0.0333
_refine_ls_R_factor_gt 0.0303
_refine_ls_shift/su_max 0.001
_refine_ls_shift/su_mean 0.000
_refine_ls_structure_factor_coef Fsqd
_refine_ls_weighting_details 'w=1/[\s^2^(Fo^2^)+(0.0387P)^2^] where P=(Fo^2^+2Fc^2^)/3'
_refine_ls_weighting_scheme calc
_refine_ls_wR_factor_gt 0.0678
_refine_ls_wR_factor_ref 0.0710
_reflns_Friedel_coverage 0.814
_reflns_Friedel_fraction_full 0.977
_reflns_Friedel_fraction_max 0.774
_reflns_number_gt 6819
_reflns_number_total 7229
_reflns_threshold_expression 'I > 2\s(I)'
_cod_data_source_file d1dt00597a3.cif
_cod_data_source_block 2_AMT908
_cod_depositor_comments 'Adding full bibliography for 7706881--7706885.cif.'
_cod_original_cell_volume 1578.97(5)
_cod_original_sg_symbol_H-M 'P 21'
_cod_database_code 7706881
_shelx_space_group_comment
;
The symmetry employed for this shelxl refinement is uniquely defined
by the following loop, which should always be used as a source of
symmetry information in preference to the above space-group names.
They are only intended as comments.
;
_shelxl_version_number 2013-4

loop_
_space_group_symop_operation_xyz
'x, y, z'
'-x, y+1/2, -z'

loop_
_atom_site_label
_atom_site_type_symbol
_atom_site_fract_x
_atom_site_fract_y
_atom_site_fract_z
_atom_site_U_iso_or_equiv
_atom_site_adp_type
_atom_site_occupancy
_atom_site_site_symmetry_order
_atom_site_calc_flag
_atom_site_refinement_flags_posn
_atom_site_refinement_flags_adp
_atom_site_refinement_flags_occupancy
_atom_site_disorder_assembly
_atom_site_disorder_group
Pt Pt 0.23087(2) 0.24992(3) 0.27126(2) 0.01572(7) Uani 1 1 d . . . . .
F1 F 0.2082(6) 0.1883(3) 0.0371(4) 0.0326(10) Uani 1 1 d . . . . .
F2 F 0.1264(6) 0.1027(3) 0.1452(4) 0.0313(10) Uani 1 1 d . . . . .
F3 F -0.0363(5) 0.2018(3) 0.0768(3) 0.0281(9) Uani 1 1 d . . . . .
F4 F 0.4524(6) 0.3828(3) 0.2448(4) 0.0313(10) Uani 1 1 d . . . . .
F5 F 0.2536(6) 0.3596(3) 0.0980(4) 0.0357(11) Uani 1 1 d . . . . .
F6 F 0.4755(5) 0.2828(3) 0.1391(4) 0.0315(10) Uani 1 1 d . . . . .
F7 F 0.2920(6) 0.3919(3) 0.4197(4) 0.0325(11) Uani 1 1 d . . . . .
F8 F 0.5011(5) 0.3074(3) 0.4596(4) 0.0298(10) Uani 1 1 d . . . . .
F9 F 0.2687(6) 0.2844(3) 0.5113(4) 0.0384(12) Uani 1 1 d . . . . .
N1 N 0.0815(7) 0.1754(3) 0.3537(5) 0.0170(11) Uani 1 1 d . . . . .
O O 0.4191(6) 0.1019(3) 0.3661(5) 0.0258(12) Uani 1 1 d . . . . .
H1 H 0.380(11) 0.151(5) 0.324(8) 0.04(3) Uiso 1 1 d . . . . .
C1 C 0.1312(9) 0.1840(4) 0.1259(6) 0.0195(14) Uani 1 1 d . . . . .
C2 C 0.3599(9) 0.3223(4) 0.1866(6) 0.0229(15) Uani 1 1 d . . . . .
C3 C 0.3265(8) 0.3110(4) 0.4202(6) 0.0179(13) Uani 1 1 d . . . . .
C4 C -0.0733(9) 0.2047(4) 0.3545(6) 0.0167(14) Uani 1 1 d . . . . .
C5 C -0.1922(9) 0.1614(4) 0.4003(6) 0.0224(15) Uani 1 1 d . . . . .
H5 H -0.3014 0.1835 0.3988 0.027 Uiso 1 1 calc R U . . .
C6 C -0.1486(9) 0.0881(4) 0.4461(6) 0.0236(15) Uani 1 1 d . . . . .
H6 H -0.2281 0.0587 0.4769 0.028 Uiso 1 1 calc R U . . .
C7 C 0.0146(9) 0.0541(4) 0.4491(6) 0.0195(14) Uani 1 1 d . . . . .
C8 C 0.0622(10) -0.0210(4) 0.5006(6) 0.0272(16) Uani 1 1 d . . . . .
H8 H -0.0158 -0.0507 0.5326 0.033 Uiso 1 1 calc R U . . .
C9 C 0.2202(10) -0.0509(4) 0.5043(6) 0.0259(16) Uani 1 1 d . . . . .
H9 H 0.2529 -0.1015 0.5393 0.031 Uiso 1 1 calc R U . . .
C10 C 0.3353(10) -0.0074(4) 0.4569(6) 0.0231(15) Uani 1 1 d . . . . .
H10 H 0.4449 -0.0294 0.4595 0.028 Uiso 1 1 calc R U . . .
C11 C 0.2929(9) 0.0661(5) 0.4067(6) 0.0207(15) Uani 1 1 d . . . . .
C12 C 0.1294(9) 0.1006(4) 0.4005(6) 0.0185(13) Uani 1 1 d . . . . .
C13 C -0.1229(10) 0.2866(4) 0.3062(7) 0.0239(16) Uani 1 1 d . . . . .
H13A H -0.2354 0.3009 0.3180 0.036 Uiso 1 1 calc R U . . .
H13B H -0.1272 0.2863 0.2249 0.036 Uiso 1 1 calc R U . . .
H13C H -0.0385 0.3263 0.3440 0.036 Uiso 1 1 calc R U . . .
N2 N 0.6915(7) 0.3753(3) 0.8956(5) 0.0196(12) Uani 1 1 d . . . . .
C14 C 0.7824(9) 0.3912(4) 1.0179(6) 0.0212(14) Uani 1 1 d . . . . .
H14A H 0.6991 0.3842 1.0655 0.025 Uiso 1 1 calc R U . . .
H14B H 0.8718 0.3495 1.0413 0.025 Uiso 1 1 calc R U . . .
C15 C 0.8651(10) 0.4733(4) 1.0433(6) 0.0259(16) Uani 1 1 d . . . . .
H15A H 0.7782 0.5161 1.0205 0.031 Uiso 1 1 calc R U . . .
H15B H 0.9534 0.4807 0.9997 0.031 Uiso 1 1 calc R U . . .
C16 C 0.9457(11) 0.4799(4) 1.1693(6) 0.0293(17) Uani 1 1 d . . . . .
H16A H 0.8557 0.4746 1.2120 0.035 Uiso 1 1 calc R U . . .
H16B H 1.0274 0.4350 1.1921 0.035 Uiso 1 1 calc R U . . .
C17 C 1.0381(15) 0.5595(6) 1.1994(8) 0.055(3) Uani 1 1 d . . . . .
H17A H 1.0881 0.5613 1.2810 0.082 Uiso 1 1 calc R U . . .
H17B H 0.9572 0.6041 1.1782 0.082 Uiso 1 1 calc R U . . .
H17C H 1.1288 0.5645 1.1584 0.082 Uiso 1 1 calc R U . . .
C18 C 0.6140(9) 0.2915(4) 0.8952(6) 0.0221(15) Uani 1 1 d . . . . .
H18A H 0.7037 0.2546 0.9367 0.027 Uiso 1 1 calc R U . . .
H18B H 0.5236 0.2940 0.9379 0.027 Uiso 1 1 calc R U . . .
C19 C 0.5384(8) 0.2551(7) 0.7805(5) 0.0253(14) Uani 1 1 d . . . . .
H19A H 0.6263 0.2512 0.7360 0.030 Uiso 1 1 calc R U . . .
H19B H 0.4440 0.2893 0.7384 0.030 Uiso 1 1 calc R U . . .
C20 C 0.4708(11) 0.1702(5) 0.7994(7) 0.0318(18) Uani 1 1 d . . . . .
H20A H 0.5648 0.1380 0.8463 0.038 Uiso 1 1 calc R U . . .
H20B H 0.3801 0.1753 0.8416 0.038 Uiso 1 1 calc R U . . .
C21 C 0.4002(14) 0.1259(6) 0.6896(8) 0.051(3) Uani 1 1 d . . . . .
H21A H 0.3591 0.0726 0.7060 0.077 Uiso 1 1 calc R U . . .
H21B H 0.4901 0.1196 0.6482 0.077 Uiso 1 1 calc R U . . .
H21C H 0.3055 0.1569 0.6434 0.077 Uiso 1 1 calc R U . . .
C22 C 0.5555(9) 0.4385(4) 0.8506(6) 0.0230(15) Uani 1 1 d . . . . .
H22A H 0.6127 0.4910 0.8473 0.028 Uiso 1 1 calc R U . . .
H22B H 0.4970 0.4237 0.7722 0.028 Uiso 1 1 calc R U . . .
C23 C 0.4213(9) 0.4495(5) 0.9190(7) 0.0274(17) Uani 1 1 d . . . . .
H23A H 0.4780 0.4616 0.9987 0.033 Uiso 1 1 calc R U . . .
H23B H 0.3560 0.3988 0.9177 0.033 Uiso 1 1 calc R U . . .
C24 C 0.2999(10) 0.5178(5) 0.8706(7) 0.0323(18) Uani 1 1 d . . . . .
H24A H 0.2475 0.5059 0.7902 0.039 Uiso 1 1 calc R U . . .
H24B H 0.2072 0.5195 0.9115 0.039 Uiso 1 1 calc R U . . .
C25 C 0.3832(10) 0.6006(5) 0.8782(7) 0.0294(17) Uani 1 1 d . . . . .
H25A H 0.2973 0.6411 0.8456 0.044 Uiso 1 1 calc R U . . .
H25B H 0.4732 0.6002 0.8362 0.044 Uiso 1 1 calc R U . . .
H25C H 0.4329 0.6137 0.9577 0.044 Uiso 1 1 calc R U . . .
C26 C 0.8153(9) 0.3793(4) 0.8185(6) 0.0214(14) Uani 1 1 d . . . . .
H26A H 0.7510 0.3685 0.7399 0.026 Uiso 1 1 calc R U . . .
H26B H 0.8602 0.4350 0.8205 0.026 Uiso 1 1 calc R U . . .
C27 C 0.9648(9) 0.3218(5) 0.8467(6) 0.0258(16) Uani 1 1 d . . . . .
H27A H 0.9241 0.2674 0.8615 0.031 Uiso 1 1 calc R U . . .
H27B H 1.0465 0.3403 0.9162 0.031 Uiso 1 1 calc R U . . .
C28 C 1.0543(10) 0.3176(5) 0.7490(7) 0.0304(17) Uani 1 1 d . . . . .
H28A H 1.0711 0.3731 0.7236 0.036 Uiso 1 1 calc R U . . .
H28B H 1.1684 0.2931 0.7769 0.036 Uiso 1 1 calc R U . . .
C29 C 0.9565(10) 0.2689(5) 0.6478(6) 0.032(2) Uani 1 1 d . . . . .
H29A H 1.0205 0.2686 0.5885 0.047 Uiso 1 1 calc R U . . .
H29B H 0.8444 0.2935 0.6183 0.047 Uiso 1 1 calc R U . . .
H29C H 0.9418 0.2134 0.6716 0.047 Uiso 1 1 calc R U . . .

loop_
_atom_site_aniso_label
_atom_site_aniso_U_11
_atom_site_aniso_U_22
_atom_site_aniso_U_33
_atom_site_aniso_U_23
_atom_site_aniso_U_13
_atom_site_aniso_U_12
Pt 0.01911(11) 0.01630(11) 0.01309(11) 0.00033(15) 0.00648(8) -0.00102(15)
F1 0.038(3) 0.043(3) 0.021(2) -0.006(2) 0.0158(19) -0.007(2)
F2 0.049(3) 0.021(2) 0.023(2) -0.0019(19) 0.007(2) 0.000(2)
F3 0.024(2) 0.036(2) 0.023(2) -0.0076(19) 0.0023(18) -0.0006(18)
F4 0.042(3) 0.025(2) 0.029(2) -0.0014(19) 0.013(2) -0.016(2)
F5 0.034(3) 0.043(3) 0.031(3) 0.021(2) 0.009(2) 0.001(2)
F6 0.032(2) 0.037(2) 0.032(3) 0.0023(19) 0.022(2) -0.0025(18)
F7 0.033(3) 0.029(2) 0.037(3) -0.012(2) 0.010(2) -0.002(2)
F8 0.023(2) 0.034(2) 0.029(2) -0.006(2) -0.0007(18) -0.0049(19)
F9 0.048(3) 0.055(3) 0.016(2) -0.0114(19) 0.014(2) -0.025(2)
N1 0.024(3) 0.016(3) 0.014(3) 0.002(2) 0.011(2) -0.002(2)
O 0.021(3) 0.023(3) 0.036(3) 0.010(2) 0.012(2) 0.005(2)
C1 0.023(3) 0.022(3) 0.012(3) -0.005(3) 0.002(3) -0.002(3)
C2 0.031(4) 0.020(4) 0.023(4) 0.005(3) 0.016(3) -0.001(3)
C3 0.019(3) 0.022(3) 0.013(3) -0.004(3) 0.004(3) -0.002(3)
C4 0.018(3) 0.022(4) 0.013(3) -0.002(3) 0.008(3) -0.003(3)
C5 0.024(3) 0.024(4) 0.022(4) -0.003(3) 0.010(3) -0.002(3)
C6 0.022(3) 0.029(4) 0.023(4) 0.002(3) 0.011(3) -0.007(3)
C7 0.025(3) 0.018(3) 0.017(3) 0.002(3) 0.009(3) -0.004(3)
C8 0.034(4) 0.025(4) 0.024(4) 0.005(3) 0.009(3) -0.002(3)
C9 0.035(4) 0.017(3) 0.027(4) 0.002(3) 0.010(3) -0.001(3)
C10 0.029(4) 0.018(3) 0.022(4) 0.001(3) 0.006(3) 0.001(3)
C11 0.018(3) 0.030(4) 0.013(3) -0.002(3) 0.003(3) 0.000(3)
C12 0.024(3) 0.017(3) 0.015(3) -0.003(3) 0.004(3) -0.003(3)
C13 0.020(4) 0.025(4) 0.027(4) -0.001(3) 0.008(3) 0.003(3)
N2 0.025(3) 0.020(3) 0.016(3) 0.002(2) 0.010(2) 0.001(2)
C14 0.026(4) 0.020(3) 0.018(3) 0.005(3) 0.007(3) 0.001(3)
C15 0.036(4) 0.024(4) 0.018(4) 0.004(3) 0.007(3) -0.004(3)
C16 0.046(5) 0.021(4) 0.020(4) -0.002(3) 0.006(3) -0.005(3)
C17 0.088(8) 0.039(5) 0.027(5) -0.001(4) -0.007(5) -0.021(5)
C18 0.025(4) 0.024(4) 0.019(4) 0.005(3) 0.008(3) -0.003(3)
C19 0.029(3) 0.028(4) 0.020(3) 0.007(5) 0.008(2) 0.003(5)
C20 0.041(5) 0.026(4) 0.029(4) -0.005(3) 0.007(4) -0.009(3)
C21 0.069(7) 0.046(6) 0.037(5) -0.007(5) 0.009(5) -0.018(5)
C22 0.025(4) 0.024(4) 0.021(4) 0.006(3) 0.009(3) 0.007(3)
C23 0.029(4) 0.027(4) 0.030(4) 0.012(3) 0.016(3) 0.002(3)
C24 0.030(4) 0.036(4) 0.033(5) 0.008(4) 0.013(4) 0.004(3)
C25 0.030(4) 0.030(4) 0.028(4) -0.003(3) 0.006(3) 0.007(3)
C26 0.024(3) 0.027(4) 0.015(3) 0.003(3) 0.008(3) -0.001(3)
C27 0.027(4) 0.032(4) 0.019(4) 0.005(3) 0.006(3) 0.003(3)
C28 0.027(4) 0.038(4) 0.028(4) 0.001(4) 0.011(3) 0.002(3)
C29 0.039(4) 0.035(6) 0.024(4) -0.004(3) 0.015(3) 0.000(3)

loop_
_atom_type_symbol
_atom_type_description
_atom_type_scat_dispersion_real
_atom_type_scat_dispersion_imag
_atom_type_scat_source
C C 0.0033 0.0016 'International Tables Vol C Tables 4.2.6.8 and 6.1.1.4'
H H 0.0000 0.0000 'International Tables Vol C Tables 4.2.6.8 and 6.1.1.4'
N N 0.0061 0.0033 'International Tables Vol C Tables 4.2.6.8 and 6.1.1.4'
O O 0.0106 0.0060 'International Tables Vol C Tables 4.2.6.8 and 6.1.1.4'
F F 0.0171 0.0103 'International Tables Vol C Tables 4.2.6.8 and 6.1.1.4'
Pt Pt -1.7033 8.3905 'International Tables Vol C Tables 4.2.6.8 and 6.1.1.4'

loop_
_geom_angle_atom_site_label_1
_geom_angle_atom_site_label_2
_geom_angle_atom_site_label_3
_geom_angle
_geom_angle_site_symmetry_1
_geom_angle_site_symmetry_3
_geom_angle_publ_flag
C2 Pt C3 91.4(3) . . ?
C2 Pt C1 91.3(3) . . ?
C3 Pt C1 177.2(3) . . ?
C2 Pt N1 176.7(3) . . ?
C3 Pt N1 90.5(2) . . ?
C1 Pt N1 86.9(2) . . ?
C2 Pt H1 108(3) . . ?
C3 Pt H1 93(2) . . ?
C1 Pt H1 86(2) . . ?
N1 Pt H1 75(3) . . ?
C4 N1 C12 119.6(6) . . ?
C4 N1 Pt 115.0(4) . . ?
C12 N1 Pt 125.4(4) . . ?
C11 O H1 112(5) . . ?
F1 C1 F2 102.8(5) . . ?
F1 C1 F3 103.1(5) . . ?
F2 C1 F3 102.8(5) . . ?
F1 C1 Pt 119.2(5) . . ?
F2 C1 Pt 113.2(4) . . ?
F3 C1 Pt 113.8(4) . . ?
F4 C2 F5 104.3(5) . . ?
F4 C2 F6 103.2(5) . . ?
F5 C2 F6 104.4(5) . . ?
F4 C2 Pt 117.6(5) . . ?
F5 C2 Pt 111.7(5) . . ?
F6 C2 Pt 114.3(4) . . ?
F7 C3 F9 102.2(5) . . ?
F7 C3 F8 103.5(5) . . ?
F9 C3 F8 102.6(5) . . ?
F7 C3 Pt 116.3(5) . . ?
F9 C3 Pt 115.0(4) . . ?
F8 C3 Pt 115.2(4) . . ?
N1 C4 C5 122.5(6) . . ?
N1 C4 C13 119.3(6) . . ?
C5 C4 C13 118.2(7) . . ?
C6 C5 C4 119.0(7) . . ?
C6 C5 H5 120.5 . . ?
C4 C5 H5 120.5 . . ?
C5 C6 C7 121.2(6) . . ?
C5 C6 H6 119.4 . . ?
C7 C6 H6 119.4 . . ?
C8 C7 C6 121.1(6) . . ?
C8 C7 C12 121.6(6) . . ?
C6 C7 C12 117.2(6) . . ?
C9 C8 C7 119.6(7) . . ?
C9 C8 H8 120.2 . . ?
C7 C8 H8 120.2 . . ?
C8 C9 C10 120.4(7) . . ?
C8 C9 H9 119.8 . . ?
C10 C9 H9 119.8 . . ?
C11 C10 C9 121.4(7) . . ?
C11 C10 H10 119.3 . . ?
C9 C10 H10 119.3 . . ?
O C11 C10 114.7(6) . . ?
O C11 C12 124.5(7) . . ?
C10 C11 C12 120.8(7) . . ?
N1 C12 C11 123.3(6) . . ?
N1 C12 C7 120.5(6) . . ?
C11 C12 C7 116.2(6) . . ?
C4 C13 H13A 109.5 . . ?
C4 C13 H13B 109.5 . . ?
H13A C13 H13B 109.5 . . ?
C4 C13 H13C 109.5 . . ?
H13A C13 H13C 109.5 . . ?
H13B C13 H13C 109.5 . . ?
C14 N2 C26 111.0(5) . . ?
C14 N2 C22 112.0(5) . . ?
C26 N2 C22 105.7(5) . . ?
C14 N2 C18 105.3(5) . . ?
C26 N2 C18 111.4(5) . . ?
C22 N2 C18 111.5(5) . . ?
C15 C14 N2 116.3(6) . . ?
C15 C14 H14A 108.2 . . ?
N2 C14 H14A 108.2 . . ?
C15 C14 H14B 108.2 . . ?
N2 C14 H14B 108.2 . . ?
H14A C14 H14B 107.4 . . ?
C14 C15 C16 109.5(6) . . ?
C14 C15 H15A 109.8 . . ?
C16 C15 H15A 109.8 . . ?
C14 C15 H15B 109.8 . . ?
C16 C15 H15B 109.8 . . ?
H15A C15 H15B 108.2 . . ?
C17 C16 C15 112.0(7) . . ?
C17 C16 H16A 109.2 . . ?
C15 C16 H16A 109.2 . . ?
C17 C16 H16B 109.2 . . ?
C15 C16 H16B 109.2 . . ?
H16A C16 H16B 107.9 . . ?
C16 C17 H17A 109.5 . . ?
C16 C17 H17B 109.5 . . ?
H17A C17 H17B 109.5 . . ?
C16 C17 H17C 109.5 . . ?
H17A C17 H17C 109.5 . . ?
H17B C17 H17C 109.5 . . ?
C19 C18 N2 116.4(6) . . ?
C19 C18 H18A 108.2 . . ?
N2 C18 H18A 108.2 . . ?
C19 C18 H18B 108.2 . . ?
N2 C18 H18B 108.2 . . ?
H18A C18 H18B 107.3 . . ?
C18 C19 C20 107.9(6) . . ?
C18 C19 H19A 110.1 . . ?
C20 C19 H19A 110.1 . . ?
C18 C19 H19B 110.1 . . ?
C20 C19 H19B 110.1 . . ?
H19A C19 H19B 108.4 . . ?
C21 C20 C19 112.6(7) . . ?
C21 C20 H20A 109.1 . . ?
C19 C20 H20A 109.1 . . ?
C21 C20 H20B 109.1 . . ?
C19 C20 H20B 109.1 . . ?
H20A C20 H20B 107.8 . . ?
C20 C21 H21A 109.5 . . ?
C20 C21 H21B 109.5 . . ?
H21A C21 H21B 109.5 . . ?
C20 C21 H21C 109.5 . . ?
H21A C21 H21C 109.5 . . ?
H21B C21 H21C 109.5 . . ?
C23 C22 N2 115.5(6) . . ?
C23 C22 H22A 108.4 . . ?
N2 C22 H22A 108.4 . . ?
C23 C22 H22B 108.4 . . ?
N2 C22 H22B 108.4 . . ?
H22A C22 H22B 107.5 . . ?
C22 C23 C24 110.7(6) . . ?
C22 C23 H23A 109.5 . . ?
C24 C23 H23A 109.5 . . ?
C22 C23 H23B 109.5 . . ?
C24 C23 H23B 109.5 . . ?
H23A C23 H23B 108.1 . . ?
C25 C24 C23 114.4(7) . . ?
C25 C24 H24A 108.7 . . ?
C23 C24 H24A 108.7 . . ?
C25 C24 H24B 108.7 . . ?
C23 C24 H24B 108.7 . . ?
H24A C24 H24B 107.6 . . ?
C24 C25 H25A 109.5 . . ?
C24 C25 H25B 109.5 . . ?
H25A C25 H25B 109.5 . . ?
C24 C25 H25C 109.5 . . ?
H25A C25 H25C 109.5 . . ?
H25B C25 H25C 109.5 . . ?
C27 C26 N2 115.8(6) . . ?
C27 C26 H26A 108.3 . . ?
N2 C26 H26A 108.3 . . ?
C27 C26 H26B 108.3 . . ?
N2 C26 H26B 108.3 . . ?
H26A C26 H26B 107.4 . . ?
C26 C27 C28 110.4(6) . . ?
C26 C27 H27A 109.6 . . ?
C28 C27 H27A 109.6 . . ?
C26 C27 H27B 109.6 . . ?
C28 C27 H27B 109.6 . . ?
H27A C27 H27B 108.1 . . ?
C29 C28 C27 113.6(6) . . ?
C29 C28 H28A 108.8 . . ?
C27 C28 H28A 108.8 . . ?
C29 C28 H28B 108.8 . . ?
C27 C28 H28B 108.8 . . ?
H28A C28 H28B 107.7 . . ?
C28 C29 H29A 109.5 . . ?
C28 C29 H29B 109.5 . . ?
H29A C29 H29B 109.5 . . ?
C28 C29 H29C 109.5 . . ?
H29A C29 H29C 109.5 . . ?
H29B C29 H29C 109.5 . . ?

loop_
_geom_bond_atom_site_label_1
_geom_bond_atom_site_label_2
_geom_bond_distance
_geom_bond_site_symmetry_2
_geom_bond_publ_flag
Pt C2 2.020(6) . ?
Pt C3 2.060(7) . ?
Pt C1 2.072(7) . ?
Pt N1 2.132(5) . ?
Pt H1 2.05(9) . ?
F1 C1 1.367(8) . ?
F2 C1 1.371(8) . ?
F3 C1 1.375(8) . ?
F4 C2 1.347(8) . ?
F5 C2 1.358(8) . ?
F6 C2 1.373(8) . ?
F7 C3 1.370(8) . ?
F8 C3 1.378(7) . ?
F9 C3 1.370(8) . ?
N1 C4 1.342(9) . ?
N1 C12 1.380(8) . ?
O C11 1.366(9) . ?
O H1 0.97(9) . ?
C4 C5 1.412(9) . ?
C4 C13 1.496(9) . ?
C5 C6 1.347(10) . ?
C5 H5 0.9500 . ?
C6 C7 1.424(10) . ?
C6 H6 0.9500 . ?
C7 C8 1.406(9) . ?
C7 C12 1.434(9) . ?
C8 C9 1.357(10) . ?
C8 H8 0.9500 . ?
C9 C10 1.401(10) . ?
C9 H9 0.9500 . ?
C10 C11 1.370(10) . ?
C10 H10 0.9500 . ?
C11 C12 1.423(10) . ?
C13 H13A 0.9800 . ?
C13 H13B 0.9800 . ?
C13 H13C 0.9800 . ?
N2 C14 1.519(9) . ?
N2 C26 1.522(8) . ?
N2 C22 1.523(8) . ?
N2 C18 1.523(8) . ?
C14 C15 1.516(10) . ?
C14 H14A 0.9900 . ?
C14 H14B 0.9900 . ?
C15 C16 1.520(10) . ?
C15 H15A 0.9900 . ?
C15 H15B 0.9900 . ?
C16 C17 1.518(11) . ?
C16 H16A 0.9900 . ?
C16 H16B 0.9900 . ?
C17 H17A 0.9800 . ?
C17 H17B 0.9800 . ?
C17 H17C 0.9800 . ?
C18 C19 1.510(10) . ?
C18 H18A 0.9900 . ?
C18 H18B 0.9900 . ?
C19 C20 1.546(13) . ?
C19 H19A 0.9900 . ?
C19 H19B 0.9900 . ?
C20 C21 1.512(12) . ?
C20 H20A 0.9900 . ?
C20 H20B 0.9900 . ?
C21 H21A 0.9800 . ?
C21 H21B 0.9800 . ?
C21 H21C 0.9800 . ?
C22 C23 1.521(10) . ?
C22 H22A 0.9900 . ?
C22 H22B 0.9900 . ?
C23 C24 1.523(10) . ?
C23 H23A 0.9900 . ?
C23 H23B 0.9900 . ?
C24 C25 1.520(11) . ?
C24 H24A 0.9900 . ?
C24 H24B 0.9900 . ?
C25 H25A 0.9800 . ?
C25 H25B 0.9800 . ?
C25 H25C 0.9800 . ?
C26 C27 1.512(10) . ?
C26 H26A 0.9900 . ?
C26 H26B 0.9900 . ?
C27 C28 1.529(10) . ?
C27 H27A 0.9900 . ?
C27 H27B 0.9900 . ?
C28 C29 1.526(11) . ?
C28 H28A 0.9900 . ?
C28 H28B 0.9900 . ?
C29 H29A 0.9800 . ?
C29 H29B 0.9800 . ?
C29 H29C 0.9800 . ?
